data_4301945
loop_
_publ_author_name
'Yanling Guo'
'Wei Dou'
'Xiaoyan Zhou'
'Weisheng Liu'
'Wenwu Qin'
'Zhipeng Zang'
'Hongrui Zhang'
'Daqi Wang'

_publ_contact_author_address
; Department of Chemistry and State Key Laboratory 
  of Applied Organic Chemistry, 
  Lanzhou University, Lanzhou 210093, China 
  State Key Laboratory of Coordination Chemistry,
  Nanjing University, Nanjing 210093, China
;
_publ_contact_author_email ' liuws@lzu.edu.cn '
_publ_contact_author_fax ' +86-931-8912582 '
_publ_contact_author_name 'Weisheng Liu'
_publ_contact_author_phone ' +86-931-8915151 '
_publ_section_title
;
Influence of Conformational Flexibility on Self-Assembly and Luminescence
Properties of Lanthanide Coordination Polymers with Flexibleexo-Bidentate
Biphenol Derivatives
;
_journal_name_full 'Inorganic Chemistry'
_journal_page_first 3581
_journal_page_last 3590
_journal_paper_doi 10.1021/ic802060e
_journal_volume 48
_journal_year 2009
_chemical_formula_sum 'C46 H44 Br2 Eu N5 O16'
_chemical_formula_weight 1234.64
_chemical_name_systematic
; 
 ? 
;
_space_group_IT_number 14
_symmetry_cell_setting monoclinic
_symmetry_space_group_name_Hall '-P 2yn'
_symmetry_space_group_name_H-M 'P 1 21/n 1'
_atom_sites_solution_hydrogens geom
_atom_sites_solution_primary direct
_atom_sites_solution_secondary difmap
_audit_creation_method SHELXL-97
_cell_angle_alpha 90.00
_cell_angle_beta 92.629(2)
_cell_angle_gamma 90.00
_cell_formula_units_Z 4
_cell_length_a 12.6969(11)
_cell_length_b 21.820(3)
_cell_length_c 18.2704(18)
_cell_measurement_reflns_used 1967
_cell_measurement_temperature 298(2)
_cell_measurement_theta_max 25.701
_cell_measurement_theta_min 2.205
_cell_volume 5056.4(10)
_computing_cell_refinement 'Bruker SMART'
_computing_data_collection 'Bruker SMART'
_computing_data_reduction 'Bruker SHELXTL'
_computing_molecular_graphics 'Bruker SHELXTL'
_computing_publication_material 'Bruker SHELXTL'
_computing_structure_refinement 'SHELXL-97 (Sheldrick, 1997)'
_computing_structure_solution 'SHELXS-97 (Sheldrick, 1990)'
_diffrn_ambient_temperature 298(2)
_diffrn_measured_fraction_theta_full 0.984
_diffrn_measured_fraction_theta_max 0.984
_diffrn_measurement_device_type 'CCD area detector'
_diffrn_measurement_method 'phi and omega scans'
_diffrn_radiation_monochromator graphite
_diffrn_radiation_source 'fine-focus sealed tube'
_diffrn_radiation_type MoK\a
_diffrn_radiation_wavelength 0.71073
_diffrn_reflns_av_R_equivalents 0.2594
_diffrn_reflns_av_sigmaI/netI 0.3204
_diffrn_reflns_limit_h_max 15
_diffrn_reflns_limit_h_min -14
_diffrn_reflns_limit_k_max 19
_diffrn_reflns_limit_k_min -25
_diffrn_reflns_limit_l_max 21
_diffrn_reflns_limit_l_min -11
_diffrn_reflns_number 21022
_diffrn_reflns_theta_full 25.00
_diffrn_reflns_theta_max 25.00
_diffrn_reflns_theta_min 1.91
_exptl_absorpt_coefficient_mu 2.893
_exptl_absorpt_correction_T_max 0.6094
_exptl_absorpt_correction_T_min 0.4773
_exptl_absorpt_correction_type multi-scan
_exptl_absorpt_process_details sadabs
_exptl_crystal_colour colorless
_exptl_crystal_density_diffrn 1.622
_exptl_crystal_density_method 'not measured'
_exptl_crystal_description BLOCK
_exptl_crystal_F_000 2464
_exptl_crystal_size_max 0.26
_exptl_crystal_size_mid 0.13
_exptl_crystal_size_min 0.11
_refine_diff_density_max 1.549
_refine_diff_density_min -1.007
_refine_diff_density_rms 0.150
_refine_ls_extinction_method none
_refine_ls_goodness_of_fit_ref 0.990
_refine_ls_hydrogen_treatment constr
_refine_ls_matrix_type full
_refine_ls_number_parameters 629
_refine_ls_number_reflns 8749
_refine_ls_number_restraints 0
_refine_ls_restrained_S_all 0.990
_refine_ls_R_factor_all 0.2194
_refine_ls_R_factor_gt 0.0966
_refine_ls_shift/su_max 0.001
_refine_ls_shift/su_mean 0.000
_refine_ls_structure_factor_coef Fsqd
_refine_ls_weighting_details 'calc w=1/[\s^2^(Fo^2^)+(0.0001P)^2^+0.0000P] where P=(Fo^2^+2Fc^2^)/3'
_refine_ls_weighting_scheme calc
_refine_ls_wR_factor_gt 0.1832
_refine_ls_wR_factor_ref 0.2002
_reflns_number_gt 2355
_reflns_number_total 8749
_reflns_threshold_expression >2sigma(I)
_cod_data_source_file ic802060e_si_001_3.cif
_cod_data_source_block '[3]'
_cod_depositor_comments
;
The following automatic conversions were performed:
'_symmetry_cell_setting' value 'Monoclinic' changed to 'monoclinic'
according to '/home/saulius/struct/CIF-dictionaries/cif_core.dic'
dictionary named 'cif_core.dic' version 2.4.1 from 2010-06-29.

Automatic conversion script
Id: cif_fix_enum 1527 2010-12-29 10:47:43Z saulius 
;
_cod_original_cell_volume 5056.4(9)
_cod_database_code 4301945

loop_
_symmetry_equiv_pos_as_xyz
'x, y, z'
'-x+1/2, y+1/2, -z+1/2'
'-x, -y, -z'
'x-1/2, -y-1/2, z-1/2'

loop_
_atom_site_label
_atom_site_type_symbol
_atom_site_fract_x
_atom_site_fract_y
_atom_site_fract_z
_atom_site_U_iso_or_equiv
_atom_site_adp_type
_atom_site_occupancy
_atom_site_symmetry_multiplicity
_atom_site_calc_flag
_atom_site_refinement_flags
_atom_site_disorder_assembly
_atom_site_disorder_group
C39 C 0.7583(12) 0.9855(9) 0.7852(7) 0.088(6) Uani 1 1 d G . .
C40 C 0.7662(14) 1.0483(9) 0.7745(7) 0.096(6) Uani 1 1 d G . .
H40 H 0.7055 1.0718 0.7673 0.115 Uiso 1 1 calc R . .
C41 C 0.8647(19) 1.0760(6) 0.7745(7) 0.122(8) Uani 1 1 d G . .
H41 H 0.8700 1.1181 0.7673 0.147 Uiso 1 1 calc R . .
C42 C 0.9554(13) 1.0409(11) 0.7852(7) 0.120(8) Uani 1 1 d G . .
H42 H 1.0214 1.0594 0.7852 0.144 Uiso 1 1 calc R . .
C43 C 0.9475(14) 0.9780(10) 0.7960(7) 0.122(8) Uani 1 1 d G . .
H43 H 1.0082 0.9545 0.8031 0.146 Uiso 1 1 calc R . .
C44 C 0.8490(19) 0.9503(5) 0.7960(7) 0.107(7) Uani 1 1 d G . .
H44 H 0.8437 0.9082 0.8032 0.128 Uiso 1 1 calc R . .
Eu1 Eu 0.38154(7) 0.88916(4) 0.87886(5) 0.0741(4) Uani 1 1 d . . .
Br1 Br 1.05866(18) 0.49982(11) 0.84658(14) 0.1169(9) Uani 1 1 d . . .
Br2 Br 0.4295(2) 0.66299(12) 0.88592(14) 0.1318(10) Uani 1 1 d . . .
N1 N 0.6317(17) 0.7993(8) 0.9892(10) 0.109(6) Uani 1 1 d . . .
H1 H 0.6712 0.7756 1.0162 0.131 Uiso 1 1 calc R . .
N2 N 0.6448(13) 0.9050(8) 0.7422(8) 0.084(5) Uani 1 1 d . . .
H2 H 0.6866 0.9005 0.7069 0.100 Uiso 1 1 calc R . .
N3 N 0.4872(16) 1.0067(10) 0.8936(11) 0.088(5) Uani 1 1 d . . .
N4 N 0.2555(18) 0.7825(11) 0.8814(14) 0.108(7) Uani 1 1 d . . .
N5 N 0.2304(19) 0.9286(9) 0.7726(13) 0.105(6) Uani 1 1 d . . .
O1 O 0.7603(11) 0.6205(6) 1.0398(7) 0.088(4) Uani 1 1 d . . .
O2 O 0.8043(11) 0.9433(8) 0.5662(7) 0.094(4) Uani 1 1 d . . .
O3 O 0.4777(11) 0.8303(6) 0.9566(8) 0.093(4) Uani 1 1 d . . .
O4 O 0.6465(14) 0.7181(6) 1.0928(7) 0.100(4) Uani 1 1 d . . .
O5 O 0.5109(9) 0.8680(5) 0.8013(6) 0.076(4) Uani 1 1 d . . .
O6 O 0.6975(11) 0.8481(6) 0.6251(7) 0.081(4) Uani 1 1 d . . .
O7 O 0.5210(10) 0.9607(6) 0.9304(6) 0.076(4) Uani 1 1 d . . .
O8 O 0.4122(11) 0.9985(6) 0.8554(8) 0.088(4) Uani 1 1 d . . .
O9 O 0.5350(11) 1.0526(6) 0.9032(7) 0.092(4) Uani 1 1 d . . .
O10 O 0.3123(12) 0.7939(7) 0.8334(8) 0.105(5) Uani 1 1 d . . .
O11 O 0.2476(11) 0.8183(7) 0.9304(9) 0.108(5) Uani 1 1 d . . .
O12 O 0.2025(16) 0.7346(9) 0.8796(11) 0.161(7) Uani 1 1 d . . .
O13 O 0.3222(12) 0.9120(6) 0.7565(7) 0.095(4) Uani 1 1 d . . .
O14 O 0.2127(12) 0.9262(7) 0.8375(9) 0.111(5) Uani 1 1 d . . .
O15 O 0.1746(16) 0.9564(8) 0.7234(11) 0.154(7) Uani 1 1 d . . .
O16 O 0.3197(11) 0.9380(6) 0.9847(6) 0.094(4) Uani 1 1 d . A .
H16 H 0.3562 0.9286 1.0211 0.141 Uiso 1 1 d R . .
C1 C 0.832(2) 0.5964(9) 0.9990(12) 0.084(6) Uani 1 1 d . . .
C2 C 0.939(2) 0.6050(10) 1.0063(11) 0.098(6) Uani 1 1 d . . .
H2A H 0.9688 0.6311 1.0419 0.117 Uiso 1 1 calc R . .
C3 C 1.0013(18) 0.5737(10) 0.9592(13) 0.095(6) Uani 1 1 d . . .
H3 H 1.0737 0.5798 0.9651 0.114 Uiso 1 1 calc R . .
C4 C 0.9693(18) 0.5368(9) 0.9075(11) 0.079(6) Uani 1 1 d . . .
C5 C 0.860(2) 0.5303(9) 0.9008(11) 0.085(6) Uani 1 1 d . . .
H5 H 0.8323 0.5048 0.8639 0.103 Uiso 1 1 calc R . .
C6 C 0.7925(18) 0.5579(9) 0.9433(11) 0.075(5) Uani 1 1 d . . .
C7 C 0.678(2) 0.5495(11) 0.9332(10) 0.083(6) Uani 1 1 d . . .
C8 C 0.635(2) 0.4923(11) 0.9247(10) 0.082(6) Uani 1 1 d . . .
C9 C 0.5245(19) 0.4891(10) 0.9059(10) 0.083(6) Uani 1 1 d . . .
H9 H 0.4930 0.4508 0.8996 0.100 Uiso 1 1 calc R . .
C10 C 0.4626(19) 0.5412(13) 0.8968(10) 0.102(7) Uani 1 1 d . . .
H10 H 0.3904 0.5383 0.8866 0.122 Uiso 1 1 calc R . .
C11 C 0.511(2) 0.5974(11) 0.9032(11) 0.095(7) Uani 1 1 d . . .
C12 C 0.617(2) 0.5969(11) 0.9219(10) 0.086(6) Uani 1 1 d . . .
H12 H 0.6494 0.6350 0.9271 0.103 Uiso 1 1 calc R . .
C13 C 0.7979(18) 0.6626(9) 1.0965(12) 0.103(7) Uani 1 1 d . . .
H13A H 0.8531 0.6435 1.1271 0.124 Uiso 1 1 calc R . .
H13B H 0.8264 0.6992 1.0747 0.124 Uiso 1 1 calc R . .
C14 C 0.7124(19) 0.6778(10) 1.1386(12) 0.102(7) Uani 1 1 d . . .
H14A H 0.7363 0.6986 1.1832 0.122 Uiso 1 1 calc R . .
H14B H 0.6738 0.6413 1.1514 0.122 Uiso 1 1 calc R . .
C15 C 0.533(2) 0.8045(11) 1.0045(14) 0.092(7) Uani 1 1 d . . .
C16 C 0.498(2) 0.7798(11) 1.0737(13) 0.084(6) Uani 1 1 d . . .
C17 C 0.552(2) 0.7379(11) 1.1117(13) 0.085(6) Uani 1 1 d . . .
C18 C 0.510(2) 0.7180(9) 1.1772(12) 0.091(6) Uani 1 1 d . . .
H18 H 0.5444 0.6874 1.2045 0.109 Uiso 1 1 calc R . .
C19 C 0.425(2) 0.7414(10) 1.1999(12) 0.097(7) Uani 1 1 d . . .
H19 H 0.4027 0.7315 1.2461 0.116 Uiso 1 1 calc R . .
C20 C 0.3661(17) 0.7828(10) 1.1539(14) 0.097(6) Uani 1 1 d . . .
H20 H 0.3001 0.7960 1.1673 0.116 Uiso 1 1 calc R . .
C21 C 0.406(2) 0.8027(9) 1.0908(13) 0.094(6) Uani 1 1 d . . .
H21 H 0.3701 0.8311 1.0610 0.113 Uiso 1 1 calc R . .
C22 C 0.6772(19) 0.8302(10) 0.9315(13) 0.117(8) Uani 1 1 d . . .
H22A H 0.6980 0.8712 0.9469 0.141 Uiso 1 1 calc R . .
H22B H 0.6268 0.8336 0.8902 0.141 Uiso 1 1 calc R . .
C23 C 0.777(3) 0.7927(18) 0.9087(16) 0.118(8) Uani 1 1 d . . .
C24 C 0.876(4) 0.8171(15) 0.9275(15) 0.155(10) Uani 1 1 d . . .
H24 H 0.8828 0.8555 0.9492 0.186 Uiso 1 1 calc R . .
C25 C 0.963(2) 0.7816(17) 0.9123(15) 0.131(9) Uani 1 1 d . . .
H25 H 1.0310 0.7962 0.9234 0.157 Uiso 1 1 calc R . .
C26 C 0.949(3) 0.7252(17) 0.8811(15) 0.129(9) Uani 1 1 d . . .
H26 H 1.0085 0.7018 0.8729 0.155 Uiso 1 1 calc R . .
C27 C 0.852(3) 0.7010(14) 0.8612(14) 0.133(9) Uani 1 1 d . . .
H27 H 0.8443 0.6629 0.8388 0.159 Uiso 1 1 calc R . .
C28 C 0.766(3) 0.737(2) 0.8765(17) 0.144(10) Uani 1 1 d . . .
H28 H 0.6983 0.7222 0.8644 0.173 Uiso 1 1 calc R . .
C29 C 0.8457(16) 0.8856(10) 0.5735(10) 0.088(6) Uani 1 1 d . . .
H29A H 0.8804 0.8804 0.6215 0.106 Uiso 1 1 calc R . .
H29B H 0.8965 0.8781 0.5365 0.106 Uiso 1 1 calc R . .
C30 C 0.7562(16) 0.8437(8) 0.5641(10) 0.084(6) Uani 1 1 d . . .
H30A H 0.7136 0.8547 0.5207 0.101 Uiso 1 1 calc R . .
H30B H 0.7810 0.8020 0.5585 0.101 Uiso 1 1 calc R . .
C31 C 0.5733(18) 0.8651(9) 0.7507(11) 0.079(6) Uani 1 1 d . . .
C32 C 0.5656(17) 0.8133(10) 0.6990(11) 0.076(5) Uani 1 1 d . . .
C33 C 0.6201(18) 0.8050(11) 0.6369(12) 0.081(6) Uani 1 1 d . . .
C34 C 0.6030(17) 0.7583(10) 0.5922(11) 0.082(6) Uani 1 1 d . . .
H34 H 0.6417 0.7541 0.5505 0.099 Uiso 1 1 calc R . .
C35 C 0.527(2) 0.7154(10) 0.6078(13) 0.104(7) Uani 1 1 d . . .
H35 H 0.5140 0.6831 0.5754 0.124 Uiso 1 1 calc R . .
C36 C 0.4692(17) 0.7188(9) 0.6686(13) 0.100(7) Uani 1 1 d . . .
H36 H 0.4154 0.6917 0.6791 0.120 Uiso 1 1 calc R . .
C37 C 0.5014(17) 0.7690(11) 0.7146(11) 0.090(6) Uani 1 1 d . . .
H37 H 0.4735 0.7702 0.7607 0.108 Uiso 1 1 calc R . .
C38 C 0.6575(15) 0.9554(9) 0.7879(10) 0.087(6) Uani 1 1 d . . .
H38A H 0.6477 0.9424 0.8379 0.104 Uiso 1 1 calc R . .
H38B H 0.6027 0.9849 0.7750 0.104 Uiso 1 1 calc R . .
C45 C 0.220(3) 0.958(2) 1.0098(17) 0.165(11) Uani 1 1 d . . .
H45A H 0.2191 0.9458 1.0609 0.199 Uiso 0.58(6) 1 calc PR A 1
H45B H 0.1671 0.9334 0.9836 0.199 Uiso 0.58(6) 1 calc PR A 1
H45C H 0.1990 0.9883 0.9736 0.199 Uiso 0.42(6) 1 d PR A 2
H45D H 0.2355 0.9801 1.0549 0.199 Uiso 0.42(6) 1 d PR A 2
C46 C 0.183(4) 1.024(3) 1.006(2) 0.16(3) Uani 0.58(6) 1 d P A 1
H46A H 0.2413 1.0508 1.0159 0.247 Uiso 0.58(6) 1 calc PR A 1
H46B H 0.1303 1.0303 1.0411 0.247 Uiso 0.58(6) 1 calc PR A 1
H46C H 0.1528 1.0320 0.9575 0.247 Uiso 0.58(6) 1 calc PR A 1
C46' C 0.136(7) 0.916(4) 1.036(4) 0.16(4) Uani 0.42(6) 1 d P A 2
H46D H 0.1422 0.8761 1.0138 0.247 Uiso 0.42(6) 1 calc PR A 2
H46E H 0.0676 0.9325 1.0234 0.247 Uiso 0.42(6) 1 calc PR A 2
H46F H 0.1436 0.9114 1.0886 0.247 Uiso 0.42(6) 1 calc PR A 2

loop_
_atom_site_aniso_label
_atom_site_aniso_U_11
_atom_site_aniso_U_22
_atom_site_aniso_U_33
_atom_site_aniso_U_23
_atom_site_aniso_U_13
_atom_site_aniso_U_12
C39 0.090(18) 0.094(17) 0.080(15) -0.007(12) 0.001(13) -0.002(17)
C40 0.086(18) 0.100(18) 0.100(16) -0.002(13) 0.000(13) -0.020(15)
C41 0.12(2) 0.124(19) 0.118(19) -0.004(15) -0.005(18) -0.01(2)
C42 0.11(2) 0.13(2) 0.119(19) -0.003(17) 0.013(16) -0.010(19)
C43 0.11(2) 0.13(2) 0.118(19) -0.006(17) -0.007(16) -0.001(19)
C44 0.100(18) 0.108(18) 0.113(18) -0.002(14) 0.010(16) -0.014(19)
Eu1 0.0598(6) 0.0819(6) 0.0807(7) -0.0133(6) 0.0032(5) 0.0044(6)
Br1 0.0970(18) 0.1258(19) 0.128(2) 0.0137(15) 0.0103(16) 0.0037(15)
Br2 0.123(2) 0.137(2) 0.135(2) 0.0156(17) 0.0053(17) 0.0251(18)
N1 0.098(15) 0.125(15) 0.104(15) 0.039(12) 0.002(12) -0.001(13)
N2 0.078(12) 0.086(12) 0.089(12) -0.017(10) 0.024(10) 0.000(10)
N3 0.076(15) 0.097(17) 0.089(16) -0.011(14) 0.000(12) -0.002(14)
N4 0.090(18) 0.12(2) 0.12(2) -0.010(18) -0.006(15) 0.004(16)
N5 0.101(18) 0.116(16) 0.098(19) -0.005(14) -0.001(16) 0.015(14)
O1 0.098(11) 0.088(10) 0.077(9) -0.019(8) -0.011(8) -0.012(9)
O2 0.091(11) 0.089(10) 0.101(10) 0.005(9) 0.011(8) 0.018(10)
O3 0.098(11) 0.090(10) 0.093(11) -0.006(8) 0.016(9) 0.009(8)
O4 0.113(12) 0.092(10) 0.093(11) 0.006(8) -0.005(10) -0.001(10)
O5 0.081(9) 0.082(9) 0.067(8) -0.012(6) 0.007(7) 0.006(7)
O6 0.088(10) 0.076(9) 0.081(10) -0.014(7) 0.017(8) 0.011(8)
O7 0.082(9) 0.083(9) 0.063(8) -0.017(7) -0.002(7) 0.000(8)
O8 0.089(11) 0.076(9) 0.096(11) -0.010(7) -0.018(9) 0.011(8)
O9 0.105(11) 0.083(10) 0.086(10) -0.011(8) -0.006(8) -0.010(9)
O10 0.098(12) 0.117(12) 0.101(12) -0.006(10) 0.008(9) 0.000(10)
O11 0.093(11) 0.118(13) 0.115(13) -0.016(9) 0.020(10) -0.004(9)
O12 0.136(17) 0.150(16) 0.200(19) -0.014(15) 0.025(14) 0.011(14)
O13 0.086(10) 0.113(10) 0.088(10) -0.021(7) 0.009(8) 0.006(9)
O14 0.100(11) 0.133(12) 0.098(11) -0.015(10) -0.012(10) 0.013(9)
O15 0.150(17) 0.161(16) 0.150(17) -0.004(13) 0.001(14) 0.027(13)
O16 0.085(10) 0.108(10) 0.090(10) -0.010(7) 0.005(8) -0.001(9)
C1 0.093(19) 0.073(15) 0.084(17) 0.005(12) -0.003(14) -0.006(14)
C2 0.101(19) 0.090(15) 0.102(18) -0.002(13) 0.002(14) -0.006(16)
C3 0.097(17) 0.093(16) 0.096(17) -0.006(14) 0.009(15) -0.004(15)
C4 0.089(18) 0.070(14) 0.077(15) 0.008(11) -0.009(13) -0.001(13)
C5 0.092(19) 0.078(14) 0.086(17) -0.008(11) -0.003(14) -0.005(13)
C6 0.083(17) 0.073(14) 0.070(15) -0.003(11) 0.003(13) -0.010(13)
C7 0.092(19) 0.083(16) 0.073(14) -0.007(12) 0.001(12) -0.004(17)
C8 0.090(19) 0.084(17) 0.073(14) 0.003(12) 0.004(12) 0.003(16)
C9 0.087(17) 0.083(15) 0.079(15) -0.011(11) 0.004(12) -0.015(14)
C10 0.103(19) 0.113(19) 0.090(16) -0.009(15) 0.009(14) -0.005(19)
C11 0.098(18) 0.097(18) 0.090(16) -0.002(13) 0.010(14) 0.001(17)
C12 0.088(17) 0.093(17) 0.075(14) -0.003(12) -0.001(12) -0.002(16)
C13 0.110(18) 0.097(16) 0.102(18) 0.002(14) -0.005(16) 0.000(15)
C14 0.114(19) 0.094(16) 0.097(18) -0.002(14) 0.003(17) 0.006(15)
C15 0.09(2) 0.098(18) 0.09(2) 0.001(14) 0.003(16) 0.000(16)
C16 0.081(18) 0.083(16) 0.089(19) -0.004(14) 0.005(15) -0.010(15)
C17 0.088(18) 0.082(16) 0.084(18) 0.010(13) 0.011(15) -0.007(15)
C18 0.095(18) 0.089(16) 0.088(18) 0.004(13) 0.000(14) -0.007(15)
C19 0.103(19) 0.097(17) 0.091(18) -0.003(14) 0.009(16) -0.010(15)
C20 0.091(17) 0.099(17) 0.099(18) -0.007(14) -0.005(16) -0.012(15)
C21 0.091(19) 0.094(16) 0.097(19) -0.001(14) -0.001(14) -0.005(15)
C22 0.11(2) 0.13(2) 0.114(19) 0.020(16) 0.004(16) 0.010(18)
C23 0.11(3) 0.14(3) 0.11(2) 0.020(18) 0.014(19) 0.00(2)
C24 0.15(3) 0.17(3) 0.15(3) 0.00(2) 0.00(2) 0.01(3)
C25 0.12(3) 0.14(3) 0.13(2) 0.00(2) 0.007(18) 0.03(2)
C26 0.13(3) 0.14(3) 0.12(2) 0.02(2) 0.00(2) 0.00(2)
C27 0.14(3) 0.14(3) 0.13(2) 0.021(18) 0.01(2) -0.01(3)
C28 0.13(3) 0.15(3) 0.15(3) 0.02(2) 0.01(2) 0.00(3)
C29 0.092(16) 0.085(15) 0.089(14) -0.001(13) 0.012(12) 0.025(16)
C30 0.094(16) 0.078(14) 0.082(15) -0.003(11) 0.014(13) 0.012(13)
C31 0.083(17) 0.069(14) 0.084(17) 0.001(13) 0.005(13) 0.010(13)
C32 0.077(15) 0.074(14) 0.075(16) -0.006(13) -0.009(12) 0.002(13)
C33 0.087(16) 0.081(15) 0.076(17) -0.004(13) 0.011(14) 0.014(14)
C34 0.083(16) 0.075(14) 0.089(16) 0.002(13) 0.004(13) 0.004(13)
C35 0.111(19) 0.095(18) 0.104(19) -0.012(14) -0.002(15) 0.009(16)
C36 0.101(17) 0.093(17) 0.106(18) -0.007(14) 0.011(15) -0.002(14)
C37 0.085(16) 0.090(16) 0.094(16) -0.009(14) 0.000(13) 0.013(14)
C38 0.086(16) 0.093(15) 0.083(15) -0.010(13) 0.013(12) -0.007(13)
C45 0.16(3) 0.18(4) 0.16(3) -0.01(2) 0.00(3) 0.00(4)
C46 0.16(5) 0.16(7) 0.16(4) -0.01(4) 0.00(4) 0.00(4)
C46' 0.16(7) 0.16(7) 0.16(6) -0.01(5) 0.00(6) 0.00(6)

loop_
_atom_type_symbol
_atom_type_description
_atom_type_scat_dispersion_real
_atom_type_scat_dispersion_imag
_atom_type_scat_source
C C 0.0033 0.0016 'International Tables Vol C Tables 4.2.6.8 and 6.1.1.4'
H H 0.0000 0.0000 'International Tables Vol C Tables 4.2.6.8 and 6.1.1.4'
N N 0.0061 0.0033 'International Tables Vol C Tables 4.2.6.8 and 6.1.1.4'
O O 0.0106 0.0060 'International Tables Vol C Tables 4.2.6.8 and 6.1.1.4'
Eu Eu -0.1578 3.6682 'International Tables Vol C Tables 4.2.6.8 and 6.1.1.4'
Br Br -0.2901 2.4595 'International Tables Vol C Tables 4.2.6.8 and 6.1.1.4'

loop_
_geom_angle_atom_site_label_1
_geom_angle_atom_site_label_2
_geom_angle_atom_site_label_3
_geom_angle
_geom_angle_site_symmetry_1
_geom_angle_site_symmetry_3
_geom_angle_publ_flag
C40 C39 C44 120.0 . . ?
C40 C39 C38 121.6(18) . . ?
C44 C39 C38 118.4(18) . . ?
C41 C40 C39 120.0 . . ?
C41 C40 H40 120.0 . . ?
C39 C40 H40 120.0 . . ?
C42 C41 C40 120.0 . . ?
C42 C41 H41 120.0 . . ?
C40 C41 H41 120.0 . . ?
C41 C42 C43 120.0 . . ?
C41 C42 H42 120.0 . . ?
C43 C42 H42 120.0 . . ?
C44 C43 C42 120.0 . . ?
C44 C43 H43 120.0 . . ?
C42 C43 H43 120.0 . . ?
C43 C44 C39 120.0 . . ?
C43 C44 H44 120.0 . . ?
C39 C44 H44 120.0 . . ?
O3 Eu1 O5 83.7(4) . . ?
O3 Eu1 O16 86.1(4) . . ?
O5 Eu1 O16 151.4(4) . . ?
O3 Eu1 O13 149.0(5) . . ?
O5 Eu1 O13 70.3(5) . . ?
O16 Eu1 O13 124.7(5) . . ?
O3 Eu1 O14 148.6(5) . . ?
O5 Eu1 O14 122.6(5) . . ?
O16 Eu1 O14 77.2(5) . . ?
O13 Eu1 O14 52.3(5) . . ?
O3 Eu1 O10 84.4(5) . . ?
O5 Eu1 O10 82.6(4) . . ?
O16 Eu1 O10 122.9(5) . . ?
O13 Eu1 O10 76.1(5) . . ?
O14 Eu1 O10 82.7(5) . . ?
O3 Eu1 O8 125.6(5) . . ?
O5 Eu1 O8 87.9(4) . . ?
O16 Eu1 O8 76.5(4) . . ?
O13 Eu1 O8 71.2(5) . . ?
O14 Eu1 O8 76.3(5) . . ?
O10 Eu1 O8 147.3(5) . . ?
O3 Eu1 O7 76.3(5) . . ?
O5 Eu1 O7 80.9(4) . . ?
O16 Eu1 O7 70.7(4) . . ?
O13 Eu1 O7 114.2(4) . . ?
O14 Eu1 O7 121.2(5) . . ?
O10 Eu1 O7 155.8(5) . . ?
O8 Eu1 O7 49.3(4) . . ?
O3 Eu1 O11 76.6(5) . . ?
O5 Eu1 O11 129.2(5) . . ?
O16 Eu1 O11 73.5(5) . . ?
O13 Eu1 O11 106.9(5) . . ?
O14 Eu1 O11 73.3(5) . . ?
O10 Eu1 O11 49.6(5) . . ?
O8 Eu1 O11 141.0(5) . . ?
O7 Eu1 O11 136.0(5) . . ?
O3 Eu1 H16 70.5 . . ?
O5 Eu1 H16 140.2 . . ?
O16 Eu1 H16 16.1 . . ?
O13 Eu1 H16 140.4 . . ?
O14 Eu1 H16 92.9 . . ?
O10 Eu1 H16 122.7 . . ?
O8 Eu1 H16 83.6 . . ?
O7 Eu1 H16 64.2 . . ?
O11 Eu1 H16 74.3 . . ?
C15 N1 C22 124(2) . . ?
C15 N1 H1 118.1 . . ?
C22 N1 H1 118.1 . . ?
C31 N2 C38 122.2(17) . . ?
C31 N2 H2 118.9 . . ?
C38 N2 H2 118.9 . . ?
O8 N3 O9 128(2) . . ?
O8 N3 O7 116(2) . . ?
O9 N3 O7 116(2) . . ?
O10 N4 O11 119(3) . . ?
O10 N4 O12 120(3) . . ?
O11 N4 O12 120(3) . . ?
O14 N5 O13 115(2) . . ?
O14 N5 O15 126(2) . . ?
O13 N5 O15 117(2) . . ?
C1 O1 C13 116.3(17) . . ?
C8 O2 C29 121.0(18) 2_656 . ?
C15 O3 Eu1 172.0(15) . . ?
C17 O4 C14 123.3(18) . . ?
C31 O5 Eu1 167.9(12) . . ?
C30 O6 C33 119.6(16) . . ?
N3 O7 Eu1 94.4(12) . . ?
N3 O8 Eu1 100.2(14) . . ?
N4 O10 Eu1 98.6(17) . . ?
N4 O11 Eu1 92.3(16) . . ?
N5 O13 Eu1 95.5(13) . . ?
N5 O14 Eu1 96.9(15) . . ?
C45 O16 Eu1 136.7(15) . . ?
C45 O16 H16 106.9 . . ?
Eu1 O16 H16 110.6 . . ?
O1 C1 C2 127(2) . . ?
O1 C1 C6 114(2) . . ?
C2 C1 C6 119(2) . . ?
C1 C2 C3 118(2) . . ?
C1 C2 H2A 121.2 . . ?
C3 C2 H2A 121.2 . . ?
C4 C3 C2 127(2) . . ?
C4 C3 H3 116.7 . . ?
C2 C3 H3 116.7 . . ?
C3 C4 C5 114(2) . . ?
C3 C4 Br1 123(2) . . ?
C5 C4 Br1 123.2(19) . . ?
C6 C5 C4 125(2) . . ?
C6 C5 H5 117.7 . . ?
C4 C5 H5 117.7 . . ?
C5 C6 C1 119(2) . . ?
C5 C6 C7 122(2) . . ?
C1 C6 C7 119(2) . . ?
C12 C7 C8 119(2) . . ?
C12 C7 C6 120(2) . . ?
C8 C7 C6 121(2) . . ?
O2 C8 C7 120(2) 2_646 . ?
O2 C8 C9 123(2) 2_646 . ?
C7 C8 C9 117(2) . . ?
C10 C9 C8 122(2) . . ?
C10 C9 H9 118.9 . . ?
C8 C9 H9 118.9 . . ?
C11 C10 C9 118(2) . . ?
C11 C10 H10 120.9 . . ?
C9 C10 H10 120.9 . . ?
C12 C11 C10 116(2) . . ?
C12 C11 Br2 127(2) . . ?
C10 C11 Br2 116(2) . . ?
C7 C12 C11 128(2) . . ?
C7 C12 H12 116.2 . . ?
C11 C12 H12 116.2 . . ?
C14 C13 O1 107.7(19) . . ?
C14 C13 H13A 110.2 . . ?
O1 C13 H13A 110.2 . . ?
C14 C13 H13B 110.2 . . ?
O1 C13 H13B 110.2 . . ?
H13A C13 H13B 108.5 . . ?
C13 C14 O4 105.6(18) . . ?
C13 C14 H14A 110.6 . . ?
O4 C14 H14A 110.6 . . ?
C13 C14 H14B 110.6 . . ?
O4 C14 H14B 110.6 . . ?
H14A C14 H14B 108.8 . . ?
O3 C15 N1 114(2) . . ?
O3 C15 C16 127(3) . . ?
N1 C15 C16 119(2) . . ?
C21 C16 C17 126(2) . . ?
C21 C16 C15 112(3) . . ?
C17 C16 C15 122(2) . . ?
C16 C17 O4 123(2) . . ?
C16 C17 C18 117(2) . . ?
O4 C17 C18 120(2) . . ?
C19 C18 C17 121(2) . . ?
C19 C18 H18 119.5 . . ?
C17 C18 H18 119.5 . . ?
C18 C19 C20 119(2) . . ?
C18 C19 H19 120.3 . . ?
C20 C19 H19 120.3 . . ?
C21 C20 C19 120(2) . . ?
C21 C20 H20 120.0 . . ?
C19 C20 H20 120.0 . . ?
C16 C21 C20 117(2) . . ?
C16 C21 H21 121.6 . . ?
C20 C21 H21 121.6 . . ?
N1 C22 C23 108.2(19) . . ?
N1 C22 H22A 110.1 . . ?
C23 C22 H22A 110.1 . . ?
N1 C22 H22B 110.1 . . ?
C23 C22 H22B 110.1 . . ?
H22A C22 H22B 108.4 . . ?
C28 C23 C24 122(3) . . ?
C28 C23 C22 121(4) . . ?
C24 C23 C22 117(4) . . ?
C23 C24 C25 117(3) . . ?
C23 C24 H24 121.4 . . ?
C25 C24 H24 121.4 . . ?
C26 C25 C24 119(3) . . ?
C26 C25 H25 120.3 . . ?
C24 C25 H25 120.3 . . ?
C25 C26 C27 124(3) . . ?
C25 C26 H26 118.1 . . ?
C27 C26 H26 118.1 . . ?
C26 C27 C28 116(3) . . ?
C26 C27 H27 122.0 . . ?
C28 C27 H27 122.0 . . ?
C23 C28 C27 122(3) . . ?
C23 C28 H28 119.1 . . ?
C27 C28 H28 119.1 . . ?
O2 C29 C30 105.7(16) . . ?
O2 C29 H29A 110.6 . . ?
C30 C29 H29A 110.6 . . ?
O2 C29 H29B 110.6 . . ?
C30 C29 H29B 110.6 . . ?
H29A C29 H29B 108.7 . . ?
O6 C30 C29 108.0(17) . . ?
O6 C30 H30A 110.1 . . ?
C29 C30 H30A 110.1 . . ?
O6 C30 H30B 110.1 . . ?
C29 C30 H30B 110.1 . . ?
H30A C30 H30B 108.4 . . ?
O5 C31 N2 122.6(19) . . ?
O5 C31 C32 119(2) . . ?
N2 C31 C32 118(2) . . ?
C37 C32 C33 115(2) . . ?
C37 C32 C31 117(2) . . ?
C33 C32 C31 128(2) . . ?
C34 C33 C32 123(2) . . ?
C34 C33 O6 122(2) . . ?
C32 C33 O6 115(2) . . ?
C33 C34 C35 119(2) . . ?
C33 C34 H34 120.3 . . ?
C35 C34 H34 120.3 . . ?
C36 C35 C34 122(2) . . ?
C36 C35 H35 118.8 . . ?
C34 C35 H35 118.8 . . ?
C35 C36 C37 112(2) . . ?
C35 C36 H36 124.0 . . ?
C37 C36 H36 124.0 . . ?
C32 C37 C36 127(2) . . ?
C32 C37 H37 116.4 . . ?
C36 C37 H37 116.4 . . ?
N2 C38 C39 114.9(16) . . ?
N2 C38 H38A 108.5 . . ?
C39 C38 H38A 108.5 . . ?
N2 C38 H38B 108.5 . . ?
C39 C38 H38B 108.5 . . ?
H38A C38 H38B 107.5 . . ?
O16 C45 C46' 125(4) . . ?
O16 C45 C46 123(4) . . ?
C46' C45 C46 111(4) . . ?
O16 C45 H45A 106.5 . . ?
C46' C45 H45A 58.9 . . ?
C46 C45 H45A 106.5 . . ?
O16 C45 H45B 106.5 . . ?
C46' C45 H45B 48.2 . . ?
C46 C45 H45B 106.5 . . ?
H45A C45 H45B 106.5 . . ?
O16 C45 H45C 102.3 . . ?
C46' C45 H45C 117.1 . . ?
C46 C45 H45C 40.2 . . ?
H45A C45 H45C 145.6 . . ?
H45B C45 H45C 82.6 . . ?
O16 C45 H45D 106.4 . . ?
C46' C45 H45D 98.6 . . ?
C46 C45 H45D 67.3 . . ?
H45A C45 H45D 47.9 . . ?
H45B C45 H45D 143.2 . . ?
H45C C45 H45D 105.8 . . ?
C45 C46 H45C 38.8 . . ?
C45 C46 H45D 38.0 . . ?
H45C C46 H45D 75.8 . . ?
C45 C46 H46A 109.5 . . ?
H45C C46 H46A 114.2 . . ?
H45D C46 H46A 87.2 . . ?
C45 C46 H46B 109.5 . . ?
H45C C46 H46B 132.8 . . ?
H45D C46 H46B 89.6 . . ?
H46A C46 H46B 109.5 . . ?
C45 C46 H46C 109.5 . . ?
H45C C46 H46C 71.9 . . ?
H45D C46 H46C 147.4 . . ?
H46A C46 H46C 109.5 . . ?
H46B C46 H46C 109.5 . . ?
C45 C46' H46D 109.5 . . ?
C45 C46' H46E 109.5 . . ?
H46D C46' H46E 109.5 . . ?
C45 C46' H46F 109.5 . . ?
H46D C46' H46F 109.5 . . ?
H46E C46' H46F 109.5 . . ?

loop_
_geom_bond_atom_site_label_1
_geom_bond_atom_site_label_2
_geom_bond_distance
_geom_bond_site_symmetry_2
_geom_bond_publ_flag
C39 C40 1.3900 . ?
C39 C44 1.3900 . ?
C39 C38 1.44(2) . ?
C40 C41 1.3900 . ?
C40 H40 0.9300 . ?
C41 C42 1.3900 . ?
C41 H41 0.9300 . ?
C42 C43 1.3900 . ?
C42 H42 0.9300 . ?
C43 C44 1.3900 . ?
C43 H43 0.9300 . ?
C44 H44 0.9300 . ?
Eu1 O3 2.236(16) . ?
Eu1 O5 2.266(12) . ?
Eu1 O16 2.374(12) . ?
Eu1 O13 2.380(13) . ?
Eu1 O14 2.381(15) . ?
Eu1 O10 2.391(16) . ?
Eu1 O8 2.458(12) . ?
Eu1 O7 2.511(12) . ?
Eu1 O11 2.513(14) . ?
Eu1 H16 2.7704 . ?
Br1 C4 1.81(2) . ?
Br2 C11 1.79(2) . ?
N1 C15 1.31(2) . ?
N1 C22 1.40(2) . ?
N1 H1 0.8600 . ?
N2 C31 1.27(2) . ?
N2 C38 1.39(2) . ?
N2 H2 0.8600 . ?
N3 O8 1.17(2) . ?
N3 O9 1.181(19) . ?
N3 O7 1.27(2) . ?
N4 O10 1.19(2) . ?
N4 O11 1.20(2) . ?
N4 O12 1.24(2) . ?
N5 O14 1.218(19) . ?
N5 O13 1.27(2) . ?
N5 O15 1.27(2) . ?
O1 C1 1.32(2) . ?
O1 C13 1.45(2) . ?
O2 C8 1.32(2) 2_656 ?
O2 C29 1.369(19) . ?
O3 C15 1.23(2) . ?
O4 C17 1.33(2) . ?
O4 C14 1.45(2) . ?
O5 C31 1.245(19) . ?
O6 C30 1.372(16) . ?
O6 C33 1.39(2) . ?
O16 C45 1.43(3) . ?
O16 H16 0.8200 . ?
C1 C2 1.37(3) . ?
C1 C6 1.40(2) . ?
C2 C3 1.37(2) . ?
C2 H2A 0.9300 . ?
C3 C4 1.29(2) . ?
C3 H3 0.9300 . ?
C4 C5 1.40(2) . ?
C5 C6 1.33(2) . ?
C5 H5 0.9300 . ?
C6 C7 1.47(3) . ?
C7 C12 1.30(2) . ?
C7 C8 1.37(2) . ?
C8 O2 1.32(2) 2_646 ?
C8 C9 1.44(3) . ?
C9 C10 1.39(2) . ?
C9 H9 0.9300 . ?
C10 C11 1.37(3) . ?
C10 H10 0.9300 . ?
C11 C12 1.37(3) . ?
C12 H12 0.9300 . ?
C13 C14 1.40(2) . ?
C13 H13A 0.9700 . ?
C13 H13B 0.9700 . ?
C14 H14A 0.9700 . ?
C14 H14B 0.9700 . ?
C15 C16 1.46(3) . ?
C16 C21 1.32(2) . ?
C16 C17 1.32(3) . ?
C17 C18 1.40(2) . ?
C18 C19 1.28(2) . ?
C18 H18 0.9300 . ?
C19 C20 1.43(3) . ?
C19 H19 0.9300 . ?
C20 C21 1.35(2) . ?
C20 H20 0.9300 . ?
C21 H21 0.9300 . ?
C22 C23 1.58(3) . ?
C22 H22A 0.9700 . ?
C22 H22B 0.9700 . ?
C23 C28 1.36(3) . ?
C23 C24 1.39(3) . ?
C24 C25 1.40(3) . ?
C24 H24 0.9300 . ?
C25 C26 1.36(3) . ?
C25 H25 0.9300 . ?
C26 C27 1.38(3) . ?
C26 H26 0.9300 . ?
C27 C28 1.38(3) . ?
C27 H27 0.9300 . ?
C28 H28 0.9300 . ?
C29 C30 1.46(2) . ?
C29 H29A 0.9700 . ?
C29 H29B 0.9700 . ?
C30 H30A 0.9700 . ?
C30 H30B 0.9700 . ?
C31 C32 1.47(2) . ?
C32 C37 1.30(2) . ?
C32 C33 1.37(2) . ?
C33 C34 1.32(2) . ?
C34 C35 1.39(2) . ?
C34 H34 0.9300 . ?
C35 C36 1.36(2) . ?
C35 H35 0.9300 . ?
C36 C37 1.43(2) . ?
C36 H36 0.9300 . ?
C37 H37 0.9300 . ?
C38 H38A 0.9700 . ?
C38 H38B 0.9700 . ?
C45 C46' 1.51(7) . ?
C45 C46 1.52(5) . ?
C45 H45A 0.9700 . ?
C45 H45B 0.9700 . ?
C45 H45C 0.9700 . ?
C45 H45D 0.9700 . ?
C46 H45C 0.9988 . ?
C46 H45D 1.4530 . ?
C46 H46A 0.9600 . ?
C46 H46B 0.9600 . ?
C46 H46C 0.9600 . ?
C46' H46D 0.9600 . ?
C46' H46E 0.9600 . ?
C46' H46F 0.9600 . ?

loop_
_geom_torsion_atom_site_label_1
_geom_torsion_atom_site_label_2
_geom_torsion_atom_site_label_3
_geom_torsion_atom_site_label_4
_geom_torsion
_geom_torsion_site_symmetry_1
_geom_torsion_site_symmetry_2
_geom_torsion_site_symmetry_3
_geom_torsion_site_symmetry_4
_geom_torsion_publ_flag
C44 C39 C40 C41 0.0 . . . . ?
C38 C39 C40 C41 178.0(14) . . . . ?
C39 C40 C41 C42 0.0 . . . . ?
C40 C41 C42 C43 0.0 . . . . ?
C41 C42 C43 C44 0.0 . . . . ?
C42 C43 C44 C39 0.0 . . . . ?
C40 C39 C44 C43 0.0 . . . . ?
C38 C39 C44 C43 -178.1(14) . . . . ?
O5 Eu1 O3 C15 115(12) . . . . ?
O16 Eu1 O3 C15 -38(12) . . . . ?
O13 Eu1 O3 C15 147(12) . . . . ?
O14 Eu1 O3 C15 -96(12) . . . . ?
O10 Eu1 O3 C15 -162(12) . . . . ?
O8 Eu1 O3 C15 32(12) . . . . ?
O7 Eu1 O3 C15 33(12) . . . . ?
O11 Eu1 O3 C15 -112(12) . . . . ?
O3 Eu1 O5 C31 -168(6) . . . . ?
O16 Eu1 O5 C31 -98(6) . . . . ?
O13 Eu1 O5 C31 29(6) . . . . ?
O14 Eu1 O5 C31 31(7) . . . . ?
O10 Eu1 O5 C31 107(6) . . . . ?
O8 Eu1 O5 C31 -42(6) . . . . ?
O7 Eu1 O5 C31 -91(6) . . . . ?
O11 Eu1 O5 C31 125(6) . . . . ?
O8 N3 O7 Eu1 0.9(18) . . . . ?
O9 N3 O7 Eu1 179.9(15) . . . . ?
O3 Eu1 O7 N3 -179.8(10) . . . . ?
O5 Eu1 O7 N3 94.6(10) . . . . ?
O16 Eu1 O7 N3 -89.1(11) . . . . ?
O13 Eu1 O7 N3 31.1(11) . . . . ?
O14 Eu1 O7 N3 -28.1(12) . . . . ?
O10 Eu1 O7 N3 142.1(13) . . . . ?
O8 Eu1 O7 N3 -0.5(10) . . . . ?
O11 Eu1 O7 N3 -126.3(10) . . . . ?
O9 N3 O8 Eu1 -179.7(19) . . . . ?
O7 N3 O8 Eu1 -0.9(19) . . . . ?
O3 Eu1 O8 N3 1.4(14) . . . . ?
O5 Eu1 O8 N3 -79.3(12) . . . . ?
O16 Eu1 O8 N3 76.5(13) . . . . ?
O13 Eu1 O8 N3 -149.1(13) . . . . ?
O14 Eu1 O8 N3 156.4(13) . . . . ?
O10 Eu1 O8 N3 -152.0(12) . . . . ?
O7 Eu1 O8 N3 0.5(11) . . . . ?
O11 Eu1 O8 N3 117.0(13) . . . . ?
O11 N4 O10 Eu1 3(2) . . . . ?
O12 N4 O10 Eu1 -180(2) . . . . ?
O3 Eu1 O10 N4 75.8(13) . . . . ?
O5 Eu1 O10 N4 160.1(13) . . . . ?
O16 Eu1 O10 N4 -5.9(15) . . . . ?
O13 Eu1 O10 N4 -128.5(14) . . . . ?
O14 Eu1 O10 N4 -75.6(14) . . . . ?
O8 Eu1 O10 N4 -125.7(13) . . . . ?
O7 Eu1 O10 N4 112.8(15) . . . . ?
O11 Eu1 O10 N4 -1.4(13) . . . . ?
O10 N4 O11 Eu1 -2(2) . . . . ?
O12 N4 O11 Eu1 180(2) . . . . ?
O3 Eu1 O11 N4 -92.8(14) . . . . ?
O5 Eu1 O11 N4 -22.7(16) . . . . ?
O16 Eu1 O11 N4 177.3(15) . . . . ?
O13 Eu1 O11 N4 55.3(14) . . . . ?
O14 Eu1 O11 N4 96.1(14) . . . . ?
O10 Eu1 O11 N4 1.3(13) . . . . ?
O8 Eu1 O11 N4 136.2(13) . . . . ?
O7 Eu1 O11 N4 -146.1(13) . . . . ?
O14 N5 O13 Eu1 0.0(19) . . . . ?
O15 N5 O13 Eu1 167.1(18) . . . . ?
O3 Eu1 O13 N5 144.1(12) . . . . ?
O5 Eu1 O13 N5 178.5(12) . . . . ?
O16 Eu1 O13 N5 -29.2(13) . . . . ?
O14 Eu1 O13 N5 0.0(11) . . . . ?
O10 Eu1 O13 N5 91.5(12) . . . . ?
O8 Eu1 O13 N5 -86.9(11) . . . . ?
O7 Eu1 O13 N5 -111.7(11) . . . . ?
O11 Eu1 O13 N5 52.1(12) . . . . ?
O13 N5 O14 Eu1 0.0(19) . . . . ?
O15 N5 O14 Eu1 -166(2) . . . . ?
O3 Eu1 O14 N5 -144.6(12) . . . . ?
O5 Eu1 O14 N5 -1.7(15) . . . . ?
O16 Eu1 O14 N5 155.7(13) . . . . ?
O13 Eu1 O14 N5 0.0(12) . . . . ?
O10 Eu1 O14 N5 -78.0(13) . . . . ?
O8 Eu1 O14 N5 76.7(13) . . . . ?
O7 Eu1 O14 N5 97.9(13) . . . . ?
O11 Eu1 O14 N5 -127.9(14) . . . . ?
O3 Eu1 O16 C45 -135(3) . . . . ?
O5 Eu1 O16 C45 156(3) . . . . ?
O13 Eu1 O16 C45 42(3) . . . . ?
O14 Eu1 O16 C45 18(3) . . . . ?
O10 Eu1 O16 C45 -54(3) . . . . ?
O8 Eu1 O16 C45 97(3) . . . . ?
O7 Eu1 O16 C45 148(3) . . . . ?
O11 Eu1 O16 C45 -58(3) . . . . ?
C13 O1 C1 C2 3(3) . . . . ?
C13 O1 C1 C6 -177.8(16) . . . . ?
O1 C1 C2 C3 177.8(17) . . . . ?
C6 C1 C2 C3 -2(3) . . . . ?
C1 C2 C3 C4 1(3) . . . . ?
C2 C3 C4 C5 1(3) . . . . ?
C2 C3 C4 Br1 178.0(15) . . . . ?
C3 C4 C5 C6 -1(3) . . . . ?
Br1 C4 C5 C6 -178.2(14) . . . . ?
C4 C5 C6 C1 0(3) . . . . ?
C4 C5 C6 C7 179.6(19) . . . . ?
O1 C1 C6 C5 -178.2(16) . . . . ?
C2 C1 C6 C5 1(3) . . . . ?
O1 C1 C6 C7 2(3) . . . . ?
C2 C1 C6 C7 -178.2(19) . . . . ?
C5 C6 C7 C12 -123(2) . . . . ?
C1 C6 C7 C12 57(3) . . . . ?
C5 C6 C7 C8 48(3) . . . . ?
C1 C6 C7 C8 -133(2) . . . . ?
C12 C7 C8 O2 178.1(17) . . . 2_646 ?
C6 C7 C8 O2 8(3) . . . 2_646 ?
C12 C7 C8 C9 -2(3) . . . . ?
C6 C7 C8 C9 -172.3(17) . . . . ?
O2 C8 C9 C10 179.9(17) 2_646 . . . ?
C7 C8 C9 C10 0(3) . . . . ?
C8 C9 C10 C11 3(3) . . . . ?
C9 C10 C11 C12 -3(3) . . . . ?
C9 C10 C11 Br2 176.6(13) . . . . ?
C8 C7 C12 C11 1(3) . . . . ?
C6 C7 C12 C11 172(2) . . . . ?
C10 C11 C12 C7 1(3) . . . . ?
Br2 C11 C12 C7 -178.6(16) . . . . ?
C1 O1 C13 C14 -173.6(17) . . . . ?
O1 C13 C14 O4 -72.7(19) . . . . ?
C17 O4 C14 C13 173.7(17) . . . . ?
Eu1 O3 C15 N1 -97(12) . . . . ?
Eu1 O3 C15 C16 84(12) . . . . ?
C22 N1 C15 O3 12(3) . . . . ?
C22 N1 C15 C16 -168.4(19) . . . . ?
O3 C15 C16 C21 -18(3) . . . . ?
N1 C15 C16 C21 162(2) . . . . ?
O3 C15 C16 C17 160(2) . . . . ?
N1 C15 C16 C17 -20(3) . . . . ?
C21 C16 C17 O4 -177.6(19) . . . . ?
C15 C16 C17 O4 5(3) . . . . ?
C21 C16 C17 C18 -3(3) . . . . ?
C15 C16 C17 C18 179.9(18) . . . . ?
C14 O4 C17 C16 172(2) . . . . ?
C14 O4 C17 C18 -3(3) . . . . ?
C16 C17 C18 C19 -3(3) . . . . ?
O4 C17 C18 C19 172(2) . . . . ?
C17 C18 C19 C20 8(3) . . . . ?
C18 C19 C20 C21 -8(3) . . . . ?
C17 C16 C21 C20 2(3) . . . . ?
C15 C16 C21 C20 179.9(18) . . . . ?
C19 C20 C21 C16 3(3) . . . . ?
C15 N1 C22 C23 -156(3) . . . . ?
N1 C22 C23 C28 68(3) . . . . ?
N1 C22 C23 C24 -108(3) . . . . ?
C28 C23 C24 C25 0(4) . . . . ?
C22 C23 C24 C25 175(2) . . . . ?
C23 C24 C25 C26 -1(4) . . . . ?
C24 C25 C26 C27 2(4) . . . . ?
C25 C26 C27 C28 -2(4) . . . . ?
C24 C23 C28 C27 1(4) . . . . ?
C22 C23 C28 C27 -175(2) . . . . ?
C26 C27 C28 C23 1(4) . . . . ?
C8 O2 C29 C30 176.8(16) 2_656 . . . ?
C33 O6 C30 C29 -167.5(15) . . . . ?
O2 C29 C30 O6 -71.5(17) . . . . ?
Eu1 O5 C31 N2 75(7) . . . . ?
Eu1 O5 C31 C32 -106(6) . . . . ?
C38 N2 C31 O5 -1(3) . . . . ?
C38 N2 C31 C32 179.6(17) . . . . ?
O5 C31 C32 C37 -8(3) . . . . ?
N2 C31 C32 C37 171.0(17) . . . . ?
O5 C31 C32 C33 173.8(17) . . . . ?
N2 C31 C32 C33 -7(3) . . . . ?
C37 C32 C33 C34 6(3) . . . . ?
C31 C32 C33 C34 -176.2(19) . . . . ?
C37 C32 C33 O6 -172.4(17) . . . . ?
C31 C32 C33 O6 6(3) . . . . ?
C30 O6 C33 C34 2(3) . . . . ?
C30 O6 C33 C32 -179.8(15) . . . . ?
C32 C33 C34 C35 0(3) . . . . ?
O6 C33 C34 C35 178.1(16) . . . . ?
C33 C34 C35 C36 -1(3) . . . . ?
C34 C35 C36 C37 -3(3) . . . . ?
C33 C32 C37 C36 -11(3) . . . . ?
C31 C32 C37 C36 170.4(19) . . . . ?
C35 C36 C37 C32 10(3) . . . . ?
C31 N2 C38 C39 162.3(17) . . . . ?
C40 C39 C38 N2 128.9(14) . . . . ?
C44 C39 C38 N2 -53.1(19) . . . . ?
Eu1 O16 C45 C46' 73(5) . . . . ?
Eu1 O16 C45 C46 -100(4) . . . . ?
